data_4067634
loop_
_publ_author_name
'Jie, Suyun'
'Diaconescu, Paula L.'

_publ_section_title
;
 Reactions of Aromatic N-Heterocycles with Yttrium and Lutetium Benzyl
 Complexes Supported by a Pyridine-Diamide Ligand
;
_journal_issue 5
_journal_name_full Organometallics
_journal_page_first 1222
_journal_paper_doi 10.1021/om901052e
_journal_volume 29
_journal_year 2010
_chemical_formula_moiety 'C58 H63 N6 Y'
_chemical_formula_sum 'C58 H63 N6 Y'
_chemical_formula_weight 933.05
_chemical_name_systematic
; 
 ? 
;
_space_group_IT_number 14
_symmetry_cell_setting monoclinic
_symmetry_space_group_name_Hall '-P 2yn'
_symmetry_space_group_name_H-M 'P 1 21/n 1'
_atom_sites_solution_hydrogens geom
_atom_sites_solution_primary direct
_atom_sites_solution_secondary difmap
_audit_creation_method SHELXL-97
_cell_angle_alpha 90.00
_cell_angle_beta 99.929(2)
_cell_angle_gamma 90.00
_cell_formula_units_Z 4
_cell_length_a 18.347(3)
_cell_length_b 11.7235(17)
_cell_length_c 23.396(4)
_cell_measurement_reflns_used 5329
_cell_measurement_temperature 100(2)
_cell_measurement_theta_max 26.35
_cell_measurement_theta_min 3.80
_cell_volume 4956.9(14)
_computing_cell_refinement 'Bruker APEX11'
_computing_data_collection 'Bruker APEX11'
_computing_data_reduction 'Bruker SAINT'
_computing_molecular_graphics 'Bruker SHELXTL'
_computing_publication_material 'Bruker SHELXTL'
_computing_structure_refinement 'SHELXL-97 (Sheldrick, 1997)'
_computing_structure_solution 'SHELXS-97 (Sheldrick, 1990)'
_diffrn_ambient_temperature 100(2)
_diffrn_measured_fraction_theta_full 0.995
_diffrn_measured_fraction_theta_max 0.987
_diffrn_measurement_device_type 'CCD area detector'
_diffrn_measurement_method 'phi and omega scans'
_diffrn_radiation_monochromator graphite
_diffrn_radiation_source 'fine-focus sealed tube'
_diffrn_radiation_type MoK\a
_diffrn_radiation_wavelength 0.71073
_diffrn_reflns_av_R_equivalents 0.0771
_diffrn_reflns_av_sigmaI/netI 0.0835
_diffrn_reflns_limit_h_max 24
_diffrn_reflns_limit_h_min -24
_diffrn_reflns_limit_k_max 15
_diffrn_reflns_limit_k_min -15
_diffrn_reflns_limit_l_max 30
_diffrn_reflns_limit_l_min -31
_diffrn_reflns_number 43384
_diffrn_reflns_theta_full 25.00
_diffrn_reflns_theta_max 28.19
_diffrn_reflns_theta_min 3.80
_exptl_absorpt_coefficient_mu 1.220
_exptl_absorpt_correction_T_max 0.9194
_exptl_absorpt_correction_T_min 0.8575
_exptl_absorpt_correction_type multi-scan
_exptl_absorpt_process_details 'Sadabs (Bruker)'
_exptl_crystal_density_diffrn 1.250
_exptl_crystal_density_method 'not measured'
_exptl_crystal_F_000 1968
_exptl_crystal_size_max 0.13
_exptl_crystal_size_mid 0.11
_exptl_crystal_size_min 0.07
_refine_diff_density_max 0.376
_refine_diff_density_min -0.421
_refine_diff_density_rms 0.071
_refine_ls_extinction_method none
_refine_ls_goodness_of_fit_ref 1.008
_refine_ls_hydrogen_treatment constr
_refine_ls_matrix_type full
_refine_ls_number_parameters 596
_refine_ls_number_reflns 12043
_refine_ls_number_restraints 1
_refine_ls_restrained_S_all 1.009
_refine_ls_R_factor_all 0.0941
_refine_ls_R_factor_gt 0.0476
_refine_ls_shift/su_max 0.001
_refine_ls_shift/su_mean 0.000
_refine_ls_structure_factor_coef Fsqd
_refine_ls_weighting_details 'calc w=1/[\s^2^(Fo^2^)+(0.0413P)^2^+1.4347P] where P=(Fo^2^+2Fc^2^)/3'
_refine_ls_weighting_scheme calc
_refine_ls_wR_factor_gt 0.0910
_refine_ls_wR_factor_ref 0.1047
_reflns_number_gt 7952
_reflns_number_total 12043
_reflns_threshold_expression >2sigma(I)
_cod_data_source_file om901052e_si_002.cif
_cod_data_source_block 6Y-(iqn)2
_cod_original_cell_volume 4956.9(13)
_cod_original_sg_symbol_Hall '    -P 2yn'
_cod_original_sg_symbol_H-M 'P 21/n'
_cod_database_code 4067634

loop_
_symmetry_equiv_pos_as_xyz
'x, y, z'
'-x+1/2, y+1/2, -z+1/2'
'-x, -y, -z'
'x-1/2, -y-1/2, z-1/2'

loop_
_atom_site_label
_atom_site_type_symbol
_atom_site_fract_x
_atom_site_fract_y
_atom_site_fract_z
_atom_site_U_iso_or_equiv
_atom_site_adp_type
_atom_site_occupancy
_atom_site_symmetry_multiplicity
_atom_site_calc_flag
_atom_site_refinement_flags
_atom_site_disorder_assembly
_atom_site_disorder_group
Y1 Y 0.531761(13) 0.07993(2) 0.790912(10) 0.01672(7) Uani 1 1 d . . .
N1 N 0.53432(12) 0.25974(18) 0.75094(9) 0.0241(5) Uani 1 1 d . . .
N2 N 0.39845(11) 0.06608(17) 0.74543(8) 0.0202(5) Uani 1 1 d . . .
N3 N 0.66748(11) 0.08399(18) 0.84079(9) 0.0239(5) Uani 1 1 d . . .
N4 N 0.53372(11) -0.10309(17) 0.83875(9) 0.0193(5) Uani 1 1 d . . .
N5 N 0.49735(11) 0.09608(16) 0.87962(8) 0.0189(4) Uani 1 1 d . . .
N6 N 0.56037(11) -0.06287(16) 0.73160(8) 0.0198(5) Uani 1 1 d . . .
C1 C 0.49944(15) 0.3579(2) 0.76189(12) 0.0266(6) Uani 1 1 d . . .
H1A H 0.4989 0.3763 0.8014 0.032 Uiso 1 1 calc R . .
C2 C 0.46512(15) 0.4322(2) 0.72082(11) 0.0266(6) Uani 1 1 d . . .
H2A H 0.4519 0.5068 0.7311 0.032 Uiso 1 1 calc R . .
C3 C 0.44954(14) 0.3935(2) 0.66104(11) 0.0214(6) Uani 1 1 d . . .
C4 C 0.39341(15) 0.4373(2) 0.61894(11) 0.0257(6) Uani 1 1 d . . .
H4A H 0.3670 0.5032 0.6274 0.031 Uiso 1 1 calc R . .
C5 C 0.37570(16) 0.3860(2) 0.56496(12) 0.0304(7) Uani 1 1 d . . .
H5A H 0.3382 0.4180 0.5364 0.036 Uiso 1 1 calc R . .
C6 C 0.41231(16) 0.2884(2) 0.55241(12) 0.0326(7) Uani 1 1 d . . .
H6A H 0.3990 0.2523 0.5158 0.039 Uiso 1 1 calc R . .
C7 C 0.46825(16) 0.2439(2) 0.59342(12) 0.0288(6) Uani 1 1 d . . .
H7A H 0.4929 0.1762 0.5850 0.035 Uiso 1 1 calc R . .
C8 C 0.48869(14) 0.2971(2) 0.64679(11) 0.0233(6) Uani 1 1 d . . .
C9 C 0.55255(15) 0.2612(2) 0.69224(12) 0.0282(6) Uani 1 1 d . . .
H9A H 0.5688 0.1840 0.6827 0.034 Uiso 1 1 calc R . .
H9B H 0.5944 0.3142 0.6915 0.034 Uiso 1 1 calc R . .
C10 C 0.36151(14) 0.1486(2) 0.71471(10) 0.0213(6) Uani 1 1 d . . .
H10A H 0.3879 0.2157 0.7082 0.026 Uiso 1 1 calc R . .
C11 C 0.28564(14) 0.1437(2) 0.69092(11) 0.0228(6) Uani 1 1 d . . .
C12 C 0.24775(16) 0.2361(2) 0.66021(11) 0.0307(7) Uani 1 1 d . . .
H12A H 0.2741 0.3030 0.6532 0.037 Uiso 1 1 calc R . .
C13 C 0.17322(16) 0.2293(3) 0.64058(12) 0.0368(7) Uani 1 1 d . . .
H13A H 0.1476 0.2920 0.6206 0.044 Uiso 1 1 calc R . .
C14 C 0.13477(16) 0.1298(3) 0.65001(13) 0.0418(8) Uani 1 1 d . . .
H14A H 0.0830 0.1260 0.6362 0.050 Uiso 1 1 calc R . .
C15 C 0.16958(16) 0.0382(3) 0.67838(12) 0.0338(7) Uani 1 1 d . . .
H15A H 0.1424 -0.0289 0.6834 0.041 Uiso 1 1 calc R . .
C16 C 0.24612(14) 0.0432(2) 0.70033(11) 0.0244(6) Uani 1 1 d . . .
C17 C 0.28676(15) -0.0450(2) 0.73210(11) 0.0259(6) Uani 1 1 d . . .
H17A H 0.2629 -0.1145 0.7387 0.031 Uiso 1 1 calc R . .
C18 C 0.35966(15) -0.0309(2) 0.75331(11) 0.0240(6) Uani 1 1 d . . .
H18A H 0.3854 -0.0917 0.7749 0.029 Uiso 1 1 calc R . .
C19 C 0.70045(15) -0.0035(2) 0.87174(11) 0.0262(6) Uani 1 1 d . . .
H19A H 0.6705 -0.0668 0.8781 0.031 Uiso 1 1 calc R . .
C20 C 0.77622(15) -0.0085(2) 0.89555(11) 0.0273(6) Uani 1 1 d . . .
C21 C 0.80920(16) -0.1058(2) 0.92599(12) 0.0333(7) Uani 1 1 d . . .
H21A H 0.7793 -0.1685 0.9333 0.040 Uiso 1 1 calc R . .
C22 C 0.88355(17) -0.1088(3) 0.94463(12) 0.0368(7) Uani 1 1 d . . .
H22A H 0.9055 -0.1743 0.9645 0.044 Uiso 1 1 calc R . .
C23 C 0.92847(17) -0.0154(3) 0.93468(12) 0.0394(8) Uani 1 1 d . . .
H23A H 0.9805 -0.0193 0.9472 0.047 Uiso 1 1 calc R . .
C24 C 0.89788(15) 0.0806(3) 0.90730(12) 0.0344(7) Uani 1 1 d . . .
H24A H 0.9285 0.1437 0.9021 0.041 Uiso 1 1 calc R . .
C25 C 0.82075(15) 0.0862(2) 0.88671(12) 0.0296(6) Uani 1 1 d . . .
C26 C 0.78497(15) 0.1801(2) 0.85568(12) 0.0275(6) Uani 1 1 d . . .
H26A H 0.8125 0.2467 0.8503 0.033 Uiso 1 1 calc R . .
C27 C 0.71116(15) 0.1756(2) 0.83349(12) 0.0282(6) Uani 1 1 d . . .
H27A H 0.6891 0.2391 0.8119 0.034 Uiso 1 1 calc R . .
C28 C 0.55583(14) -0.1967(2) 0.81259(11) 0.0201(5) Uani 1 1 d . . .
C29 C 0.56927(14) -0.2989(2) 0.84219(11) 0.0244(6) Uani 1 1 d . . .
H29A H 0.5837 -0.3648 0.8233 0.029 Uiso 1 1 calc R . .
C30 C 0.56124(15) -0.3029(2) 0.90006(12) 0.0265(6) Uani 1 1 d . . .
H30A H 0.5710 -0.3718 0.9214 0.032 Uiso 1 1 calc R . .
C31 C 0.53909(14) -0.2070(2) 0.92662(11) 0.0235(6) Uani 1 1 d . . .
H31A H 0.5334 -0.2094 0.9662 0.028 Uiso 1 1 calc R . .
C32 C 0.52540(13) -0.1078(2) 0.89513(11) 0.0187(5) Uani 1 1 d . . .
C33 C 0.50251(15) 0.0014(2) 0.92004(11) 0.0220(6) Uani 1 1 d . . .
H33A H 0.4538 -0.0097 0.9320 0.026 Uiso 1 1 calc R . .
H33B H 0.5388 0.0207 0.9551 0.026 Uiso 1 1 calc R . .
C34 C 0.56568(15) -0.1820(2) 0.75063(11) 0.0245(6) Uani 1 1 d . . .
H34A H 0.6147 -0.2125 0.7461 0.029 Uiso 1 1 calc R . .
H34B H 0.5274 -0.2272 0.7253 0.029 Uiso 1 1 calc R . .
C35 C 0.46868(14) 0.1959(2) 0.90326(10) 0.0197(5) Uani 1 1 d . . .
C36 C 0.39264(14) 0.2056(2) 0.90746(11) 0.0230(6) Uani 1 1 d . . .
C37 C 0.36659(16) 0.3049(2) 0.92966(11) 0.0283(6) Uani 1 1 d . . .
H37A H 0.3157 0.3105 0.9324 0.034 Uiso 1 1 calc R . .
C38 C 0.41280(16) 0.3951(2) 0.94773(12) 0.0301(7) Uani 1 1 d . . .
H38A H 0.3939 0.4623 0.9625 0.036 Uiso 1 1 calc R . .
C39 C 0.48718(16) 0.3870(2) 0.94413(11) 0.0275(6) Uani 1 1 d . . .
H39A H 0.5190 0.4495 0.9565 0.033 Uiso 1 1 calc R . .
C40 C 0.51662(15) 0.2890(2) 0.92274(11) 0.0234(6) Uani 1 1 d . B .
C41 C 0.33749(14) 0.1113(2) 0.88743(11) 0.0266(6) Uani 1 1 d . . .
H41A H 0.3638 0.0501 0.8692 0.032 Uiso 1 1 calc R . .
C42 C 0.27376(15) 0.1553(3) 0.84152(12) 0.0342(7) Uani 1 1 d . . .
H42A H 0.2939 0.1891 0.8092 0.051 Uiso 1 1 calc R . .
H42B H 0.2458 0.2131 0.8589 0.051 Uiso 1 1 calc R . .
H42C H 0.2410 0.0917 0.8271 0.051 Uiso 1 1 calc R . .
C43 C 0.30679(16) 0.0583(3) 0.93825(12) 0.0349(7) Uani 1 1 d . . .
H43A H 0.3478 0.0299 0.9672 0.052 Uiso 1 1 calc R . .
H43B H 0.2737 -0.0050 0.9241 0.052 Uiso 1 1 calc R . .
H43C H 0.2792 0.1162 0.9560 0.052 Uiso 1 1 calc R . .
C44 C 0.59930(16) 0.2810(2) 0.92353(13) 0.0326(7) Uani 1 1 d D . .
H44A H 0.6043 0.2295 0.8903 0.039 Uiso 1 1 calc R A 1
C45 C 0.63556(17) 0.3919(2) 0.90995(13) 0.0371(7) Uani 1 1 d . B .
H45A H 0.6108 0.4209 0.8723 0.056 Uiso 1 1 calc R . .
H45B H 0.6879 0.3781 0.9086 0.056 Uiso 1 1 calc R . .
H45C H 0.6314 0.4481 0.9402 0.056 Uiso 1 1 calc R . .
C46 C 0.6432(6) 0.2260(8) 0.9742(5) 0.055(3) Uani 0.60 1 d P B 1
H46A H 0.6192 0.1547 0.9825 0.082 Uiso 0.60 1 calc PR B 1
H46B H 0.6468 0.2770 1.0078 0.082 Uiso 0.60 1 calc PR B 1
H46C H 0.6929 0.2096 0.9663 0.082 Uiso 0.60 1 calc PR B 1
C46A C 0.6323(8) 0.2542(13) 0.9904(6) 0.040(3) Uani 0.40 1 d PD B 2
H46D H 0.6309 0.1718 0.9971 0.061 Uiso 0.40 1 calc PR B 2
H46E H 0.6026 0.2934 1.0153 0.061 Uiso 0.40 1 calc PR B 2
H46F H 0.6836 0.2810 0.9994 0.061 Uiso 0.40 1 calc PR B 2
C47 C 0.56988(14) -0.05697(19) 0.67209(11) 0.0193(5) Uani 1 1 d . . .
C48 C 0.63545(14) -0.0092(2) 0.65723(11) 0.0213(6) Uani 1 1 d . . .
C49 C 0.64516(15) -0.0083(2) 0.59923(11) 0.0256(6) Uani 1 1 d . . .
H49A H 0.6890 0.0236 0.5895 0.031 Uiso 1 1 calc R . .
C50 C 0.59282(15) -0.0526(2) 0.55626(12) 0.0268(6) Uani 1 1 d . . .
H50A H 0.6011 -0.0535 0.5173 0.032 Uiso 1 1 calc R . .
C51 C 0.52789(15) -0.0959(2) 0.56971(11) 0.0260(6) Uani 1 1 d . . .
H51A H 0.4914 -0.1254 0.5396 0.031 Uiso 1 1 calc R . .
C52 C 0.51497(14) -0.0973(2) 0.62663(11) 0.0220(6) Uani 1 1 d . . .
C53 C 0.43984(14) -0.1395(2) 0.63761(11) 0.0245(6) Uani 1 1 d . . .
H53A H 0.4385 -0.1296 0.6799 0.029 Uiso 1 1 calc R . .
C54 C 0.37661(15) -0.0683(2) 0.60347(12) 0.0318(7) Uani 1 1 d . . .
H54A H 0.3848 0.0126 0.6132 0.048 Uiso 1 1 calc R . .
H54B H 0.3294 -0.0928 0.6137 0.048 Uiso 1 1 calc R . .
H54C H 0.3753 -0.0791 0.5618 0.048 Uiso 1 1 calc R . .
C55 C 0.42743(16) -0.2658(2) 0.62300(13) 0.0351(7) Uani 1 1 d . . .
H55A H 0.4677 -0.3107 0.6451 0.053 Uiso 1 1 calc R . .
H55B H 0.4264 -0.2774 0.5814 0.053 Uiso 1 1 calc R . .
H55C H 0.3802 -0.2902 0.6331 0.053 Uiso 1 1 calc R . .
C56 C 0.69543(15) 0.0407(2) 0.70347(12) 0.0258(6) Uani 1 1 d . . .
H56A H 0.6700 0.0724 0.7345 0.031 Uiso 1 1 calc R . .
C57 C 0.73852(16) 0.1389(3) 0.68205(13) 0.0347(7) Uani 1 1 d . . .
H57A H 0.7038 0.1973 0.6640 0.052 Uiso 1 1 calc R . .
H57B H 0.7673 0.1100 0.6535 0.052 Uiso 1 1 calc R . .
H57C H 0.7721 0.1722 0.7149 0.052 Uiso 1 1 calc R . .
C58 C 0.74934(17) -0.0494(2) 0.73196(13) 0.0387(8) Uani 1 1 d . . .
H58A H 0.7218 -0.1118 0.7462 0.058 Uiso 1 1 calc R . .
H58B H 0.7830 -0.0153 0.7645 0.058 Uiso 1 1 calc R . .
H58C H 0.7780 -0.0791 0.7035 0.058 Uiso 1 1 calc R . .

loop_
_atom_site_aniso_label
_atom_site_aniso_U_11
_atom_site_aniso_U_22
_atom_site_aniso_U_33
_atom_site_aniso_U_23
_atom_site_aniso_U_13
_atom_site_aniso_U_12
Y1 0.01837(12) 0.01575(11) 0.01629(12) 0.00153(11) 0.00368(9) 0.00098(11)
N1 0.0240(12) 0.0219(12) 0.0258(12) 0.0061(9) 0.0025(10) 0.0000(10)
N2 0.0215(11) 0.0207(12) 0.0187(11) -0.0013(9) 0.0046(9) 0.0011(9)
N3 0.0214(11) 0.0264(12) 0.0249(12) -0.0062(10) 0.0066(9) -0.0033(10)
N4 0.0191(11) 0.0202(12) 0.0186(11) 0.0034(8) 0.0033(9) 0.0026(9)
N5 0.0227(11) 0.0169(11) 0.0178(11) 0.0010(8) 0.0058(9) 0.0024(9)
N6 0.0245(11) 0.0179(11) 0.0175(11) 0.0026(8) 0.0056(9) 0.0025(9)
C1 0.0304(16) 0.0249(15) 0.0246(15) 0.0000(12) 0.0046(12) -0.0056(12)
C2 0.0367(16) 0.0164(13) 0.0274(15) 0.0010(11) 0.0072(13) 0.0008(12)
C3 0.0271(14) 0.0170(13) 0.0220(14) 0.0047(10) 0.0094(11) -0.0004(11)
C4 0.0299(15) 0.0196(14) 0.0288(15) 0.0047(11) 0.0084(12) 0.0033(11)
C5 0.0318(16) 0.0332(16) 0.0251(15) 0.0060(12) 0.0020(13) 0.0004(13)
C6 0.0420(18) 0.0307(16) 0.0253(15) -0.0044(12) 0.0063(13) -0.0082(14)
C7 0.0398(17) 0.0202(14) 0.0304(16) -0.0009(12) 0.0173(14) 0.0022(13)
C8 0.0272(15) 0.0203(13) 0.0244(14) 0.0036(11) 0.0107(12) -0.0007(11)
C9 0.0297(16) 0.0222(14) 0.0345(16) 0.0062(12) 0.0106(13) 0.0049(12)
C10 0.0228(14) 0.0213(13) 0.0211(14) -0.0010(11) 0.0075(11) 0.0004(11)
C11 0.0216(14) 0.0275(15) 0.0198(13) -0.0034(11) 0.0047(11) 0.0021(12)
C12 0.0320(17) 0.0333(16) 0.0256(15) -0.0012(12) 0.0013(13) 0.0062(13)
C13 0.0315(17) 0.0458(19) 0.0295(16) -0.0031(14) -0.0047(14) 0.0125(15)
C14 0.0212(16) 0.060(2) 0.0401(19) -0.0082(16) -0.0050(14) 0.0027(16)
C15 0.0264(16) 0.0436(18) 0.0311(16) -0.0066(14) 0.0041(13) -0.0092(14)
C16 0.0222(14) 0.0325(15) 0.0180(14) -0.0070(11) 0.0017(11) -0.0016(12)
C17 0.0280(15) 0.0239(14) 0.0266(15) -0.0018(11) 0.0072(12) -0.0075(12)
C18 0.0284(15) 0.0200(13) 0.0237(14) -0.0013(11) 0.0046(12) -0.0014(12)
C19 0.0242(15) 0.0287(15) 0.0255(15) 0.0008(12) 0.0036(12) -0.0011(12)
C20 0.0252(15) 0.0326(16) 0.0248(15) -0.0036(12) 0.0063(12) 0.0032(13)
C21 0.0375(18) 0.0348(17) 0.0277(16) -0.0017(12) 0.0060(13) 0.0038(13)
C22 0.0377(18) 0.0432(19) 0.0279(16) -0.0022(13) 0.0012(14) 0.0123(15)
C23 0.0280(17) 0.061(2) 0.0275(16) -0.0113(15) -0.0006(13) 0.0079(16)
C24 0.0269(15) 0.0477(18) 0.0296(15) -0.0127(15) 0.0073(13) -0.0055(15)
C25 0.0283(15) 0.0357(16) 0.0248(14) -0.0057(13) 0.0051(12) -0.0003(14)
C26 0.0255(15) 0.0265(15) 0.0312(16) -0.0088(12) 0.0071(12) -0.0066(12)
C27 0.0315(16) 0.0266(15) 0.0278(15) -0.0062(12) 0.0087(13) 0.0004(13)
C28 0.0181(13) 0.0187(13) 0.0235(14) -0.0016(11) 0.0038(11) -0.0005(11)
C29 0.0273(15) 0.0186(13) 0.0287(15) 0.0004(11) 0.0088(12) 0.0015(11)
C30 0.0306(16) 0.0198(14) 0.0294(15) 0.0076(11) 0.0060(12) 0.0020(12)
C31 0.0249(14) 0.0263(14) 0.0194(14) 0.0059(11) 0.0042(11) 0.0012(12)
C32 0.0160(12) 0.0208(13) 0.0191(13) 0.0027(10) 0.0027(10) 0.0001(10)
C33 0.0262(15) 0.0244(14) 0.0154(13) 0.0015(11) 0.0034(11) 0.0015(12)
C34 0.0304(15) 0.0219(14) 0.0230(14) 0.0029(11) 0.0097(12) 0.0065(12)
C35 0.0278(15) 0.0200(13) 0.0113(12) 0.0020(10) 0.0032(11) 0.0037(11)
C36 0.0251(14) 0.0266(14) 0.0166(13) 0.0022(11) 0.0014(11) 0.0052(12)
C37 0.0306(16) 0.0319(16) 0.0232(15) 0.0023(12) 0.0068(12) 0.0097(13)
C38 0.0411(17) 0.0243(15) 0.0261(15) -0.0004(11) 0.0089(13) 0.0118(13)
C39 0.0390(17) 0.0216(14) 0.0231(14) -0.0012(11) 0.0092(13) -0.0020(12)
C40 0.0288(15) 0.0238(14) 0.0193(13) 0.0015(11) 0.0089(12) 0.0002(12)
C41 0.0201(14) 0.0346(16) 0.0248(14) -0.0015(12) 0.0033(12) 0.0051(12)
C42 0.0258(16) 0.0470(19) 0.0295(16) -0.0044(14) 0.0042(13) 0.0064(14)
C43 0.0276(16) 0.0433(19) 0.0337(16) 0.0006(14) 0.0053(13) -0.0012(13)
C44 0.0297(16) 0.0249(15) 0.0449(18) -0.0105(13) 0.0115(14) -0.0065(13)
C45 0.0356(17) 0.0398(18) 0.0370(17) -0.0017(14) 0.0090(14) -0.0089(14)
C46 0.028(4) 0.036(6) 0.104(8) 0.030(5) 0.022(4) 0.008(4)
C46A 0.012(5) 0.035(7) 0.073(8) -0.004(5) 0.003(5) 0.014(4)
C47 0.0243(14) 0.0135(13) 0.0215(13) 0.0005(10) 0.0074(11) 0.0056(10)
C48 0.0243(14) 0.0185(13) 0.0223(14) -0.0013(10) 0.0077(11) 0.0026(11)
C49 0.0267(15) 0.0248(14) 0.0282(15) 0.0010(12) 0.0123(12) 0.0006(12)
C50 0.0350(16) 0.0271(15) 0.0205(14) 0.0015(11) 0.0105(12) 0.0026(12)
C51 0.0307(15) 0.0256(15) 0.0212(13) -0.0013(11) 0.0037(12) 0.0006(12)
C52 0.0259(14) 0.0188(14) 0.0222(13) -0.0020(10) 0.0069(11) 0.0024(11)
C53 0.0259(15) 0.0268(15) 0.0218(14) -0.0030(11) 0.0069(12) -0.0033(12)
C54 0.0302(16) 0.0374(17) 0.0288(15) -0.0005(13) 0.0077(12) -0.0013(13)
C55 0.0342(17) 0.0296(16) 0.0431(18) -0.0053(14) 0.0112(14) -0.0068(13)
C56 0.0268(15) 0.0258(14) 0.0269(15) -0.0049(11) 0.0107(12) 0.0000(12)
C57 0.0286(16) 0.0388(17) 0.0381(18) -0.0058(14) 0.0091(14) -0.0068(14)
C58 0.0384(18) 0.0365(18) 0.0386(18) -0.0053(14) -0.0003(15) 0.0073(14)

loop_
_atom_type_symbol
_atom_type_description
_atom_type_scat_dispersion_real
_atom_type_scat_dispersion_imag
_atom_type_scat_source
C C 0.0033 0.0016 'International Tables Vol C Tables 4.2.6.8 and 6.1.1.4'
H H 0.0000 0.0000 'International Tables Vol C Tables 4.2.6.8 and 6.1.1.4'
N N 0.0061 0.0033 'International Tables Vol C Tables 4.2.6.8 and 6.1.1.4'
Y Y -2.7962 3.5667 'International Tables Vol C Tables 4.2.6.8 and 6.1.1.4'

loop_
_geom_angle_atom_site_label_1
_geom_angle_atom_site_label_2
_geom_angle_atom_site_label_3
_geom_angle
N5 Y1 N6 137.75(7)
N5 Y1 N1 108.72(7)
N6 Y1 N1 113.49(7)
N5 Y1 N4 68.68(7)
N6 Y1 N4 69.23(7)
N1 Y1 N4 176.14(7)
N5 Y1 N2 89.35(7)
N6 Y1 N2 90.25(7)
N1 Y1 N2 88.49(7)
N4 Y1 N2 94.29(7)
N5 Y1 N3 89.07(7)
N6 Y1 N3 89.04(7)
N1 Y1 N3 94.67(7)
N4 Y1 N3 82.52(7)
N2 Y1 N3 176.79(7)
C1 N1 C9 110.9(2)
C1 N1 Y1 130.67(17)
C9 N1 Y1 114.40(16)
C10 N2 C18 116.8(2)
C10 N2 Y1 123.86(17)
C18 N2 Y1 119.30(16)
C19 N3 C27 116.7(2)
C19 N3 Y1 123.06(17)
C27 N3 Y1 120.14(17)
C28 N4 C32 120.0(2)
C28 N4 Y1 119.49(15)
C32 N4 Y1 119.46(15)
C35 N5 C33 111.12(18)
C35 N5 Y1 126.68(15)
C33 N5 Y1 122.20(14)
C47 N6 C34 109.17(18)
C47 N6 Y1 129.14(15)
C34 N6 Y1 121.52(15)
N1 C1 C2 125.5(2)
N1 C1 H1A 117.3
C2 C1 H1A 117.3
C1 C2 C3 117.9(2)
C1 C2 H2A 121.0
C3 C2 H2A 121.0
C4 C3 C8 118.2(2)
C4 C3 C2 124.4(2)
C8 C3 C2 117.1(2)
C5 C4 C3 120.8(2)
C5 C4 H4A 119.6
C3 C4 H4A 119.6
C6 C5 C4 120.4(3)
C6 C5 H5A 119.8
C4 C5 H5A 119.8
C7 C6 C5 119.7(3)
C7 C6 H6A 120.2
C5 C6 H6A 120.2
C6 C7 C8 120.5(3)
C6 C7 H7A 119.7
C8 C7 H7A 119.7
C7 C8 C3 120.2(2)
C7 C8 C9 124.6(2)
C3 C8 C9 115.1(2)
N1 C9 C8 113.0(2)
N1 C9 H9A 109.0
C8 C9 H9A 109.0
N1 C9 H9B 109.0
C8 C9 H9B 109.0
H9A C9 H9B 107.8
N2 C10 C11 124.4(2)
N2 C10 H10A 117.8
C11 C10 H10A 117.8
C10 C11 C12 122.4(2)
C10 C11 C16 117.9(2)
C12 C11 C16 119.7(2)
C13 C12 C11 120.1(3)
C13 C12 H12A 120.0
C11 C12 H12A 120.0
C12 C13 C14 119.8(3)
C12 C13 H13A 120.1
C14 C13 H13A 120.1
C15 C14 C13 121.8(3)
C15 C14 H14A 119.1
C13 C14 H14A 119.1
C14 C15 C16 119.9(3)
C14 C15 H15A 120.1
C16 C15 H15A 120.1
C17 C16 C15 124.4(3)
C17 C16 C11 116.9(2)
C15 C16 C11 118.7(3)
C18 C17 C16 120.2(2)
C18 C17 H17A 119.9
C16 C17 H17A 119.9
C17 C18 N2 123.7(2)
C17 C18 H18A 118.2
N2 C18 H18A 118.2
N3 C19 C20 124.7(3)
N3 C19 H19A 117.6
C20 C19 H19A 117.6
C19 C20 C25 117.8(3)
C19 C20 C21 122.5(3)
C25 C20 C21 119.7(3)
C22 C21 C20 119.9(3)
C22 C21 H21A 120.1
C20 C21 H21A 120.1
C21 C22 C23 120.5(3)
C21 C22 H22A 119.7
C23 C22 H22A 119.7
C24 C23 C22 120.7(3)
C24 C23 H23A 119.6
C22 C23 H23A 119.6
C23 C24 C25 120.2(3)
C23 C24 H24A 119.9
C25 C24 H24A 119.9
C20 C25 C24 118.9(3)
C20 C25 C26 117.2(2)
C24 C25 C26 123.9(3)
C27 C26 C25 120.4(3)
C27 C26 H26A 119.8
C25 C26 H26A 119.8
C26 C27 N3 123.2(3)
C26 C27 H27A 118.4
N3 C27 H27A 118.4
N4 C28 C29 121.2(2)
N4 C28 C34 116.1(2)
C29 C28 C34 122.8(2)
C28 C29 C30 118.5(2)
C28 C29 H29A 120.7
C30 C29 H29A 120.7
C31 C30 C29 120.1(2)
C31 C30 H30A 120.0
C29 C30 H30A 120.0
C32 C31 C30 119.2(2)
C32 C31 H31A 120.4
C30 C31 H31A 120.4
N4 C32 C31 121.0(2)
N4 C32 C33 115.5(2)
C31 C32 C33 123.5(2)
N5 C33 C32 113.1(2)
N5 C33 H33A 109.0
C32 C33 H33A 109.0
N5 C33 H33B 109.0
C32 C33 H33B 109.0
H33A C33 H33B 107.8
N6 C34 C28 113.0(2)
N6 C34 H34A 109.0
C28 C34 H34A 109.0
N6 C34 H34B 109.0
C28 C34 H34B 109.0
H34A C34 H34B 107.8
C36 C35 C40 118.4(2)
C36 C35 N5 121.5(2)
C40 C35 N5 120.1(2)
C37 C36 C35 119.8(2)
C37 C36 C41 118.1(2)
C35 C36 C41 122.1(2)
C38 C37 C36 121.6(3)
C38 C37 H37A 119.2
C36 C37 H37A 119.2
C37 C38 C39 119.4(2)
C37 C38 H38A 120.3
C39 C38 H38A 120.3
C38 C39 C40 121.6(3)
C38 C39 H39A 119.2
C40 C39 H39A 119.2
C39 C40 C35 119.2(2)
C39 C40 C44 119.6(2)
C35 C40 C44 121.1(2)
C36 C41 C43 111.7(2)
C36 C41 C42 111.0(2)
C43 C41 C42 110.0(2)
C36 C41 H41A 108.0
C43 C41 H41A 108.0
C42 C41 H41A 108.0
C41 C42 H42A 109.5
C41 C42 H42B 109.5
H42A C42 H42B 109.5
C41 C42 H42C 109.5
H42A C42 H42C 109.5
H42B C42 H42C 109.5
C41 C43 H43A 109.5
C41 C43 H43B 109.5
H43A C43 H43B 109.5
C41 C43 H43C 109.5
H43A C43 H43C 109.5
H43B C43 H43C 109.5
C46 C44 C40 116.5(4)
C46 C44 C45 110.3(5)
C40 C44 C45 114.7(2)
C46 C44 C46A 20.4(5)
C40 C44 C46A 103.4(5)
C45 C44 C46A 105.4(7)
C46 C44 H44A 104.6
C40 C44 H44A 104.6
C45 C44 H44A 104.6
C46A C44 H44A 124.6
C44 C45 H45A 109.5
C44 C45 H45B 109.5
H45A C45 H45B 109.5
C44 C45 H45C 109.5
H45A C45 H45C 109.5
H45B C45 H45C 109.5
C44 C46 H46A 109.5
C44 C46 H46B 109.5
H46A C46 H46B 109.5
C44 C46 H46C 109.5
H46A C46 H46C 109.5
H46B C46 H46C 109.5
C44 C46A H46D 109.5
C44 C46A H46E 109.5
H46D C46A H46E 109.5
C44 C46A H46F 109.5
H46D C46A H46F 109.5
H46E C46A H46F 109.5
C52 C47 C48 118.1(2)
C52 C47 N6 121.6(2)
C48 C47 N6 120.4(2)
C49 C48 C47 119.6(2)
C49 C48 C56 119.3(2)
C47 C48 C56 121.1(2)
C50 C49 C48 121.3(2)
C50 C49 H49A 119.3
C48 C49 H49A 119.3
C49 C50 C51 119.8(2)
C49 C50 H50A 120.1
C51 C50 H50A 120.1
C50 C51 C52 121.2(2)
C50 C51 H51A 119.4
C52 C51 H51A 119.4
C51 C52 C47 119.9(2)
C51 C52 C53 118.2(2)
C47 C52 C53 121.9(2)
C55 C53 C52 112.3(2)
C55 C53 C54 109.9(2)
C52 C53 C54 111.0(2)
C55 C53 H53A 107.8
C52 C53 H53A 107.8
C54 C53 H53A 107.8
C53 C54 H54A 109.5
C53 C54 H54B 109.5
H54A C54 H54B 109.5
C53 C54 H54C 109.5
H54A C54 H54C 109.5
H54B C54 H54C 109.5
C53 C55 H55A 109.5
C53 C55 H55B 109.5
H55A C55 H55B 109.5
C53 C55 H55C 109.5
H55A C55 H55C 109.5
H55B C55 H55C 109.5
C58 C56 C48 112.4(2)
C58 C56 C57 109.4(2)
C48 C56 C57 114.1(2)
C58 C56 H56A 106.8
C48 C56 H56A 106.8
C57 C56 H56A 106.8
C56 C57 H57A 109.5
C56 C57 H57B 109.5
H57A C57 H57B 109.5
C56 C57 H57C 109.5
H57A C57 H57C 109.5
H57B C57 H57C 109.5
C56 C58 H58A 109.5
C56 C58 H58B 109.5
H58A C58 H58B 109.5
C56 C58 H58C 109.5
H58A C58 H58C 109.5
H58B C58 H58C 109.5

loop_
_geom_bond_atom_site_label_1
_geom_bond_atom_site_label_2
_geom_bond_distance
Y1 N5 2.279(2)
Y1 N6 2.292(2)
Y1 N1 2.310(2)
Y1 N4 2.417(2)
Y1 N2 2.499(2)
Y1 N3 2.562(2)
N1 C1 1.362(3)
N1 C9 1.469(3)
N2 C10 1.320(3)
N2 C18 1.371(3)
N3 C19 1.338(3)
N3 C27 1.368(3)
N4 C28 1.352(3)
N4 C32 1.355(3)
N5 C35 1.432(3)
N5 C33 1.451(3)
N6 C47 1.434(3)
N6 C34 1.464(3)
C1 C2 1.368(4)
C1 H1A 0.9500
C2 C3 1.451(3)
C2 H2A 0.9500
C3 C4 1.395(4)
C3 C8 1.410(3)
C4 C5 1.386(4)
C4 H4A 0.9500
C5 C6 1.383(4)
C5 H5A 0.9500
C6 C7 1.381(4)
C6 H6A 0.9500
C7 C8 1.388(4)
C7 H7A 0.9500
C8 C9 1.500(4)
C9 H9A 0.9900
C9 H9B 0.9900
C10 C11 1.408(3)
C10 H10A 0.9500
C11 C12 1.415(4)
C11 C16 1.420(4)
C12 C13 1.368(4)
C12 H12A 0.9500
C13 C14 1.401(4)
C13 H13A 0.9500
C14 C15 1.362(4)
C14 H14A 0.9500
C15 C16 1.411(4)
C15 H15A 0.9500
C16 C17 1.409(4)
C17 C18 1.354(4)
C17 H17A 0.9500
C18 H18A 0.9500
C19 C20 1.407(4)
C19 H19A 0.9500
C20 C25 1.414(4)
C20 C21 1.424(4)
C21 C22 1.359(4)
C21 H21A 0.9500
C22 C23 1.414(4)
C22 H22A 0.9500
C23 C24 1.366(4)
C23 H23A 0.9500
C24 C25 1.416(4)
C24 H24A 0.9500
C25 C26 1.416(4)
C26 C27 1.365(4)
C26 H26A 0.9500
C27 H27A 0.9500
C28 C29 1.385(3)
C28 C34 1.501(3)
C29 C30 1.388(4)
C29 H29A 0.9500
C30 C31 1.379(4)
C30 H30A 0.9500
C31 C32 1.376(3)
C31 H31A 0.9500
C32 C33 1.496(3)
C33 H33A 0.9900
C33 H33B 0.9900
C34 H34A 0.9900
C34 H34B 0.9900
C35 C36 1.420(3)
C35 C40 1.426(4)
C36 C37 1.393(4)
C36 C41 1.517(4)
C37 C38 1.375(4)
C37 H37A 0.9500
C38 C39 1.385(4)
C38 H38A 0.9500
C39 C40 1.399(4)
C39 H39A 0.9500
C40 C44 1.517(4)
C41 C43 1.532(4)
C41 C42 1.534(4)
C41 H41A 1.0000
C42 H42A 0.9800
C42 H42B 0.9800
C42 H42C 0.9800
C43 H43A 0.9800
C43 H43B 0.9800
C43 H43C 0.9800
C44 C46 1.463(11)
C44 C45 1.518(4)
C44 C46A 1.607(15)
C44 H44A 1.0000
C45 H45A 0.9800
C45 H45B 0.9800
C45 H45C 0.9800
C46 H46A 0.9800
C46 H46B 0.9800
C46 H46C 0.9800
C46A H46D 0.9800
C46A H46E 0.9800
C46A H46F 0.9800
C47 C52 1.414(3)
C47 C48 1.423(3)
C48 C49 1.399(3)
C48 C56 1.521(4)
C49 C50 1.367(4)
C49 H49A 0.9500
C50 C51 1.380(4)
C50 H50A 0.9500
C51 C52 1.392(3)
C51 H51A 0.9500
C52 C53 1.527(3)
C53 C55 1.527(4)
C53 C54 1.537(4)
C53 H53A 1.0000
C54 H54A 0.9800
C54 H54B 0.9800
C54 H54C 0.9800
C55 H55A 0.9800
C55 H55B 0.9800
C55 H55C 0.9800
C56 C58 1.520(4)
C56 C57 1.529(4)
C56 H56A 1.0000
C57 H57A 0.9800
C57 H57B 0.9800
C57 H57C 0.9800
C58 H58A 0.9800
C58 H58B 0.9800
C58 H58C 0.9800
